data_7700483
loop_
_publ_author_name
'Sobottka, Sebastian'
'van der Meer, Margarethe Behr'
'Glais, Estelle'
'Albold, Uta'
'Suhr, Simon'
'Su, Cheng-Yong'
'Sarkar, Biprajit'

_publ_section_title
;
 A coordinatively unsaturated iridium complex with an unsymmetrical
 redox-active ligand: (spectro)electrochemical and reactivity studies.
;
_journal_issue 37
_journal_name_full 'Dalton transactions (Cambridge, England : 2003)'
_journal_page_first 13931
_journal_page_last 13942
_journal_paper_doi 10.1039/c9dt01597c
_journal_volume 48
_journal_year 2019
_chemical_formula_sum 'C22 H25 Ir N2'
_chemical_formula_weight 509.64
_space_group_crystal_system monoclinic
_space_group_IT_number 14
_space_group_name_Hall '-P 2ybc'
_space_group_name_H-M_alt 'P 1 21/c 1'
_symmetry_space_group_name_Hall '-P 2ybc'
_symmetry_space_group_name_H-M 'P 1 21/c 1'
_atom_sites_solution_hydrogens mixed
_audit_creation_method SHELXL-2014/7
_audit_update_record
;
2019-04-30 deposited with the CCDC.    2019-07-08 downloaded from the CCDC.
;
_cell_angle_alpha 90
_cell_angle_beta 90.245(2)
_cell_angle_gamma 90
_cell_formula_units_Z 4
_cell_length_a 10.4919(3)
_cell_length_b 11.4836(4)
_cell_length_c 15.7162(6)
_cell_measurement_reflns_used 4235
_cell_measurement_temperature 100(2)
_cell_measurement_theta_max 28.754
_cell_measurement_theta_min 2.592
_cell_volume 1893.55(11)
_computing_cell_refinement 'APEX2 (Bruker, 2012)'
_computing_data_collection 'APEX2 (Bruker, 2012)'
_computing_data_reduction 'Saint + (Bruker, 2009)'
_computing_molecular_graphics 'Diamond 3D, Version 4.0 (Brandenburg, 2014)'
_computing_publication_material shelxle
_computing_structure_refinement 'SHELXL-2014/7 (Sheldrick, 2014)'
_computing_structure_solution 'intrinsic phasing'
_diffrn_ambient_temperature 100(2)
_diffrn_measured_fraction_theta_full 0.998
_diffrn_measured_fraction_theta_max 0.996
_diffrn_measurement_device_type 'Bruker Venture D8'
_diffrn_measurement_method 'omega + phi scans'
_diffrn_radiation_type MoK\a
_diffrn_radiation_wavelength 0.71073
_diffrn_reflns_av_R_equivalents 0.0376
_diffrn_reflns_av_unetI/netI 0.0321
_diffrn_reflns_Laue_measured_fraction_full 0.998
_diffrn_reflns_Laue_measured_fraction_max 0.996
_diffrn_reflns_limit_h_max 14
_diffrn_reflns_limit_h_min -14
_diffrn_reflns_limit_k_max 15
_diffrn_reflns_limit_k_min -15
_diffrn_reflns_limit_l_max 20
_diffrn_reflns_limit_l_min -21
_diffrn_reflns_number 19851
_diffrn_reflns_point_group_measured_fraction_full 0.998
_diffrn_reflns_point_group_measured_fraction_max 0.996
_diffrn_reflns_theta_full 25.242
_diffrn_reflns_theta_max 28.754
_diffrn_reflns_theta_min 2.592
_exptl_absorpt_coefficient_mu 7.057
_exptl_absorpt_correction_T_max 0.7458
_exptl_absorpt_correction_T_min 0.5678
_exptl_absorpt_correction_type multi-scan
_exptl_absorpt_process_details 'Blessing, 1995'
_exptl_crystal_colour orange
_exptl_crystal_density_diffrn 1.788
_exptl_crystal_description block
_exptl_crystal_F_000 992
_exptl_crystal_size_max 0.21
_exptl_crystal_size_mid 0.07
_exptl_crystal_size_min 0.03
_refine_diff_density_max 1.373
_refine_diff_density_min -1.379
_refine_diff_density_rms 0.131
_refine_ls_extinction_method none
_refine_ls_goodness_of_fit_ref 1.053
_refine_ls_hydrogen_treatment mixed
_refine_ls_matrix_type full
_refine_ls_number_parameters 235
_refine_ls_number_reflns 4911
_refine_ls_number_restraints 0
_refine_ls_restrained_S_all 1.053
_refine_ls_R_factor_all 0.0316
_refine_ls_R_factor_gt 0.0229
_refine_ls_shift/su_max 0.002
_refine_ls_shift/su_mean 0.000
_refine_ls_structure_factor_coef Fsqd
_refine_ls_weighting_details 'w=1/[\s^2^(Fo^2^)+(0.0123P)^2^+2.1572P] where P=(Fo^2^+2Fc^2^)/3'
_refine_ls_weighting_scheme calc
_refine_ls_wR_factor_gt 0.0411
_refine_ls_wR_factor_ref 0.0432
_reflns_Friedel_coverage 0.000
_reflns_number_gt 4235
_reflns_number_total 4911
_reflns_threshold_expression 'I > 2\s(I)'
_cod_data_source_file c9dt01597c2.cif
_cod_data_source_block 1
_cod_depositor_comments 'Adding full bibliography for 7700482--7700484.cif.'
_cod_database_code 7700483
_shelx_shelxl_version_number 2014/7
_shelx_space_group_comment
;
The symmetry employed for this shelxl refinement is uniquely defined
by the following loop, which should always be used as a source of
symmetry information in preference to the above space-group names.
They are only intended as comments.
;

loop_
_space_group_symop_operation_xyz
'x, y, z'
'-x, y+1/2, -z+1/2'
'-x, -y, -z'
'x, -y-1/2, z-1/2'

loop_
_atom_site_label
_atom_site_type_symbol
_atom_site_fract_x
_atom_site_fract_y
_atom_site_fract_z
_atom_site_U_iso_or_equiv
_atom_site_adp_type
_atom_site_occupancy
_atom_site_site_symmetry_order
_atom_site_calc_flag
_atom_site_refinement_flags_posn
_atom_site_refinement_flags_adp
Ir1 Ir 0.74489(2) 0.46359(2) 0.41784(2) 0.01041(4) Uani 1 1 d . .
C1 C 0.7703(3) 0.7136(2) 0.41125(19) 0.0128(6) Uani 1 1 d . .
N1 N 0.7651(2) 0.6203(2) 0.46556(16) 0.0135(5) Uani 1 1 d . .
H1 H 0.770(3) 0.633(3) 0.517(2) 0.012(9) Uiso 1 1 d . .
N2 N 0.7428(2) 0.5628(2) 0.31432(15) 0.0125(5) Uani 1 1 d . .
C2 C 0.7576(3) 0.6810(2) 0.32498(19) 0.0134(6) Uani 1 1 d . .
C5 C 0.7934(3) 0.9143(3) 0.3696(2) 0.0232(7) Uani 1 1 d . .
H5 H 0.8064 0.9938 0.3840 0.028 Uiso 1 1 calc R U
C4 C 0.7809(3) 0.8821(3) 0.2843(2) 0.0217(7) Uani 1 1 d . .
H4 H 0.7845 0.9401 0.2412 0.026 Uiso 1 1 calc R U
C6 C 0.7869(3) 0.8311(3) 0.4336(2) 0.0188(6) Uani 1 1 d . .
H6 H 0.7936 0.8533 0.4916 0.023 Uiso 1 1 calc R U
C3 C 0.7632(3) 0.7668(2) 0.26171(19) 0.0166(6) Uani 1 1 d . .
H3 H 0.7549 0.7458 0.2035 0.020 Uiso 1 1 calc R U
C7 C 0.7229(3) 0.5195(2) 0.23051(18) 0.0153(6) Uani 1 1 d . .
C8 C 0.5998(3) 0.5031(3) 0.1997(2) 0.0208(7) Uani 1 1 d . .
H8 H 0.5290 0.5214 0.2347 0.025 Uiso 1 1 calc R U
C9 C 0.5792(4) 0.4602(3) 0.1183(2) 0.0306(8) Uani 1 1 d . .
H9 H 0.4949 0.4488 0.0976 0.037 Uiso 1 1 calc R U
C10 C 0.6831(4) 0.4343(3) 0.0674(2) 0.0313(9) Uani 1 1 d . .
H10 H 0.6696 0.4069 0.0111 0.038 Uiso 1 1 calc R U
C11 C 0.8059(4) 0.4479(3) 0.0977(2) 0.0335(9) Uani 1 1 d . .
H11 H 0.8764 0.4275 0.0630 0.040 Uiso 1 1 calc R U
C12 C 0.8259(3) 0.4914(3) 0.1789(2) 0.0208(7) Uani 1 1 d . .
H12 H 0.9104 0.5021 0.1995 0.025 Uiso 1 1 calc R U
C13 C 0.8085(3) 0.3382(2) 0.51162(18) 0.0133(6) Uani 1 1 d . .
C14 C 0.6726(3) 0.3449(2) 0.51344(18) 0.0130(6) Uani 1 1 d . .
C15 C 0.6244(3) 0.3112(2) 0.42993(18) 0.0135(6) Uani 1 1 d . .
C16 C 0.7305(3) 0.2810(2) 0.37764(19) 0.0159(6) Uani 1 1 d . .
C17 C 0.8448(3) 0.2991(3) 0.42690(19) 0.0150(6) Uani 1 1 d . .
C18 C 0.8979(3) 0.3621(3) 0.58385(19) 0.0175(6) Uani 1 1 d . .
H18A H 0.9187 0.2889 0.6128 0.026 Uiso 1 1 calc R U
H18B H 0.8574 0.4156 0.6241 0.026 Uiso 1 1 calc R U
H18C H 0.9762 0.3975 0.5619 0.026 Uiso 1 1 calc R U
C19 C 0.5910(3) 0.3752(3) 0.58820(18) 0.0162(6) Uani 1 1 d . .
H19A H 0.5650 0.3037 0.6174 0.024 Uiso 1 1 calc R U
H19B H 0.5151 0.4172 0.5685 0.024 Uiso 1 1 calc R U
H19C H 0.6395 0.4245 0.6276 0.024 Uiso 1 1 calc R U
C20 C 0.4872(3) 0.3015(3) 0.4055(2) 0.0209(7) Uani 1 1 d . .
H20A H 0.4559 0.2235 0.4197 0.031 Uiso 1 1 calc R U
H20B H 0.4779 0.3148 0.3442 0.031 Uiso 1 1 calc R U
H20C H 0.4378 0.3599 0.4367 0.031 Uiso 1 1 calc R U
C21 C 0.7229(3) 0.2338(3) 0.2890(2) 0.0218(7) Uani 1 1 d . .
H21A H 0.7107 0.1492 0.2912 0.033 Uiso 1 1 calc R U
H21B H 0.8021 0.2514 0.2588 0.033 Uiso 1 1 calc R U
H21C H 0.6509 0.2697 0.2590 0.033 Uiso 1 1 calc R U
C22 C 0.9776(3) 0.2774(3) 0.3968(2) 0.0232(7) Uani 1 1 d . .
H22A H 1.0023 0.1972 0.4106 0.035 Uiso 1 1 calc R U
H22B H 1.0361 0.3317 0.4250 0.035 Uiso 1 1 calc R U
H22C H 0.9815 0.2888 0.3351 0.035 Uiso 1 1 calc R U

loop_
_atom_site_aniso_label
_atom_site_aniso_U_11
_atom_site_aniso_U_22
_atom_site_aniso_U_33
_atom_site_aniso_U_23
_atom_site_aniso_U_13
_atom_site_aniso_U_12
Ir1 0.01380(6) 0.00932(5) 0.00812(5) 0.00040(5) -0.00029(4) 0.00015(5)
C1 0.0108(14) 0.0128(13) 0.0149(15) 0.0006(11) 0.0009(11) 0.0022(11)
N1 0.0200(13) 0.0117(12) 0.0089(13) -0.0013(10) -0.0012(10) -0.0006(10)
N2 0.0180(13) 0.0101(12) 0.0093(12) 0.0000(9) -0.0004(9) 0.0013(9)
C2 0.0154(14) 0.0111(13) 0.0137(15) 0.0010(11) 0.0008(11) 0.0010(12)
C5 0.0304(19) 0.0126(15) 0.0266(18) 0.0004(13) -0.0022(14) 0.0024(14)
C4 0.0338(19) 0.0131(14) 0.0184(16) 0.0050(13) 0.0016(14) 0.0000(14)
C6 0.0262(17) 0.0131(14) 0.0170(16) -0.0036(12) -0.0034(13) 0.0024(13)
C3 0.0222(16) 0.0140(14) 0.0136(16) 0.0008(12) 0.0008(12) 0.0023(13)
C7 0.0282(17) 0.0069(14) 0.0108(14) 0.0025(10) -0.0007(12) 0.0008(12)
C8 0.0296(18) 0.0156(14) 0.0171(16) 0.0014(12) -0.0057(13) 0.0015(13)
C9 0.050(2) 0.0185(16) 0.0231(18) 0.0024(15) -0.0172(16) -0.0018(17)
C10 0.070(3) 0.0127(15) 0.0116(16) 0.0033(12) -0.0006(17) 0.0019(17)
C11 0.064(3) 0.0166(17) 0.0200(18) 0.0035(14) 0.0128(17) 0.0012(17)
C12 0.0335(19) 0.0129(14) 0.0160(16) 0.0028(12) 0.0060(13) -0.0002(13)
C13 0.0183(15) 0.0100(13) 0.0117(14) 0.0033(11) 0.0000(11) 0.0012(11)
C14 0.0176(15) 0.0086(13) 0.0127(15) 0.0038(11) 0.0005(11) 0.0003(11)
C15 0.0192(15) 0.0093(13) 0.0120(14) 0.0034(11) -0.0004(11) -0.0029(12)
C16 0.0280(17) 0.0072(13) 0.0124(15) 0.0030(11) 0.0008(12) -0.0009(12)
C17 0.0214(16) 0.0123(14) 0.0114(14) 0.0035(11) 0.0025(12) 0.0040(12)
C18 0.0178(15) 0.0199(15) 0.0148(15) 0.0021(12) -0.0024(12) 0.0000(12)
C19 0.0198(15) 0.0156(14) 0.0134(15) 0.0012(12) 0.0025(12) 0.0025(12)
C20 0.0216(16) 0.0192(16) 0.0220(17) 0.0003(13) -0.0045(13) -0.0054(13)
C21 0.0356(19) 0.0141(15) 0.0156(16) -0.0036(12) -0.0037(14) 0.0014(14)
C22 0.0241(17) 0.0252(17) 0.0202(17) 0.0014(13) 0.0024(13) 0.0077(14)

loop_
_atom_type_symbol
_atom_type_description
_atom_type_scat_dispersion_real
_atom_type_scat_dispersion_imag
_atom_type_scat_source
C C 0.0033 0.0016 'International Tables Vol C Tables 4.2.6.8 and 6.1.1.4'
H H 0.0000 0.0000 'International Tables Vol C Tables 4.2.6.8 and 6.1.1.4'
N N 0.0061 0.0033 'International Tables Vol C Tables 4.2.6.8 and 6.1.1.4'
Ir Ir -1.4442 7.9887 'International Tables Vol C Tables 4.2.6.8 and 6.1.1.4'

loop_
_geom_angle_atom_site_label_1
_geom_angle_atom_site_label_2
_geom_angle_atom_site_label_3
_geom_angle
N1 Ir1 N2 77.74(10)
N1 Ir1 C13 108.52(11)
N2 Ir1 C13 160.38(11)
N1 Ir1 C17 136.39(11)
N2 Ir1 C17 123.92(10)
C13 Ir1 C17 39.35(11)
N1 Ir1 C15 140.32(11)
N2 Ir1 C15 122.03(10)
C13 Ir1 C15 65.25(11)
C17 Ir1 C15 64.68(11)
N1 Ir1 C14 110.46(11)
N2 Ir1 C14 157.74(11)
C13 Ir1 C14 38.51(11)
C17 Ir1 C14 64.96(11)
C15 Ir1 C14 39.26(11)
N1 Ir1 C16 173.75(11)
N2 Ir1 C16 108.16(10)
C13 Ir1 C16 65.23(11)
C17 Ir1 C16 38.57(11)
C15 Ir1 C16 38.24(11)
C14 Ir1 C16 64.86(11)
N1 C1 C6 126.9(3)
N1 C1 C2 112.7(2)
C6 C1 C2 120.4(3)
C1 N1 Ir1 118.9(2)
C1 N1 H1 118(2)
Ir1 N1 H1 123(2)
C2 N2 C7 118.2(2)
C2 N2 Ir1 117.71(19)
C7 N2 Ir1 124.02(18)
N2 C2 C3 127.7(3)
N2 C2 C1 112.9(3)
C3 C2 C1 119.4(3)
C6 C5 C4 120.5(3)
C6 C5 H5 119.7
C4 C5 H5 119.7
C3 C4 C5 120.8(3)
C3 C4 H4 119.6
C5 C4 H4 119.6
C5 C6 C1 119.1(3)
C5 C6 H6 120.5
C1 C6 H6 120.5
C4 C3 C2 119.8(3)
C4 C3 H3 120.1
C2 C3 H3 120.1
C8 C7 C12 119.2(3)
C8 C7 N2 120.1(3)
C12 C7 N2 120.7(3)
C9 C8 C7 120.7(3)
C9 C8 H8 119.7
C7 C8 H8 119.7
C10 C9 C8 119.2(4)
C10 C9 H9 120.4
C8 C9 H9 120.4
C11 C10 C9 120.8(3)
C11 C10 H10 119.6
C9 C10 H10 119.6
C10 C11 C12 119.7(4)
C10 C11 H11 120.1
C12 C11 H11 120.1
C11 C12 C7 120.4(4)
C11 C12 H12 119.8
C7 C12 H12 119.8
C14 C13 C17 107.5(3)
C14 C13 C18 126.7(3)
C17 C13 C18 125.8(3)
C14 C13 Ir1 70.90(16)
C17 C13 Ir1 70.34(16)
C18 C13 Ir1 125.8(2)
C13 C14 C15 108.1(2)
C13 C14 C19 127.0(3)
C15 C14 C19 124.9(3)
C13 C14 Ir1 70.59(16)
C15 C14 Ir1 70.36(15)
C19 C14 Ir1 126.9(2)
C16 C15 C14 108.3(3)
C16 C15 C20 125.9(3)
C14 C15 C20 125.6(3)
C16 C15 Ir1 71.92(16)
C14 C15 Ir1 70.38(16)
C20 C15 Ir1 126.8(2)
C15 C16 C17 107.7(3)
C15 C16 C21 125.8(3)
C17 C16 C21 126.4(3)
C15 C16 Ir1 69.85(16)
C17 C16 Ir1 69.56(16)
C21 C16 Ir1 128.1(2)
C16 C17 C13 108.4(3)
C16 C17 C22 125.5(3)
C13 C17 C22 126.0(3)
C16 C17 Ir1 71.87(16)
C13 C17 Ir1 70.31(16)
C22 C17 Ir1 125.3(2)
C13 C18 H18A 109.5
C13 C18 H18B 109.5
H18A C18 H18B 109.5
C13 C18 H18C 109.5
H18A C18 H18C 109.5
H18B C18 H18C 109.5
C14 C19 H19A 109.5
C14 C19 H19B 109.5
H19A C19 H19B 109.5
C14 C19 H19C 109.5
H19A C19 H19C 109.5
H19B C19 H19C 109.5
C15 C20 H20A 109.5
C15 C20 H20B 109.5
H20A C20 H20B 109.5
C15 C20 H20C 109.5
H20A C20 H20C 109.5
H20B C20 H20C 109.5
C16 C21 H21A 109.5
C16 C21 H21B 109.5
H21A C21 H21B 109.5
C16 C21 H21C 109.5
H21A C21 H21C 109.5
H21B C21 H21C 109.5
C17 C22 H22A 109.5
C17 C22 H22B 109.5
H22A C22 H22B 109.5
C17 C22 H22C 109.5
H22A C22 H22C 109.5
H22B C22 H22C 109.5

loop_
_geom_bond_atom_site_label_1
_geom_bond_atom_site_label_2
_geom_bond_distance
Ir1 N1 1.961(2)
Ir1 N2 1.986(2)
Ir1 C13 2.164(3)
Ir1 C17 2.164(3)
Ir1 C15 2.168(3)
Ir1 C14 2.168(3)
Ir1 C16 2.195(3)
C1 N1 1.371(4)
C1 C6 1.404(4)
C1 C2 1.412(4)
N1 H1 0.83(3)
N2 C2 1.377(4)
N2 C7 1.422(4)
C2 C3 1.401(4)
C5 C6 1.389(4)
C5 C4 1.396(5)
C5 H5 0.9500
C4 C3 1.383(4)
C4 H4 0.9500
C6 H6 0.9500
C3 H3 0.9500
C7 C8 1.391(5)
C7 C12 1.391(4)
C8 C9 1.387(5)
C8 H8 0.9500
C9 C10 1.386(6)
C9 H9 0.9500
C10 C11 1.381(6)
C10 H10 0.9500
C11 C12 1.386(5)
C11 H11 0.9500
C12 H12 0.9500
C13 C14 1.429(4)
C13 C17 1.457(4)
C13 C18 1.495(4)
C14 C15 1.457(4)
C14 C19 1.497(4)
C15 C16 1.429(4)
C15 C20 1.492(4)
C16 C17 1.440(4)
C16 C21 1.497(4)
C17 C22 1.494(4)
C18 H18A 0.9800
C18 H18B 0.9800
C18 H18C 0.9800
C19 H19A 0.9800
C19 H19B 0.9800
C19 H19C 0.9800
C20 H20A 0.9800
C20 H20B 0.9800
C20 H20C 0.9800
C21 H21A 0.9800
C21 H21B 0.9800
C21 H21C 0.9800
C22 H22A 0.9800
C22 H22B 0.9800
C22 H22C 0.9800
